data_7045634
loop_
_publ_author_name
'Chakraborty, Uttam'
'Leitl, Julia'
'M\"uhldorf, Bernd'
'Bodensteiner, Michael'
'Pelties, Stefan'
'Wolf, Robert'

_publ_section_title
;
 Mono- and dinuclear tetraphosphabutadiene ferrate anions.
;
_journal_issue 11
_journal_name_full 'Dalton transactions (Cambridge, England : 2003)'
_journal_page_first 3693
_journal_page_last 3697
_journal_paper_doi 10.1039/c7dt04641c
_journal_volume 47
_journal_year 2018
_chemical_formula_moiety
;
C101.68 H110.93 Fe2 Na O2.81 P4, 
0.2 thf, 0.8 hexane
;
_chemical_formula_sum 'C101.69 H110.94 Fe2 Na O2.81 P4'
_chemical_formula_weight 1636.62
_space_group_crystal_system orthorhombic
_space_group_IT_number 62
_space_group_name_Hall '-P 2ac 2n'
_space_group_name_H-M_alt 'P n m a'
_symmetry_space_group_name_Hall '-P 2ac 2n'
_symmetry_space_group_name_H-M 'P n m a'
_atom_sites_solution_hydrogens geom
_audit_creation_date 2018-02-07
_audit_creation_method
;
Olex2 1.2-alpha
(compiled 2018.02.02 svn.r3481 for OlexSys, GUI svn.r5467)
;
_audit_update_record
;
2018-02-07 deposited with the CCDC.
2018-02-08 downloaded from the CCDC.
;
_cell_angle_alpha 90
_cell_angle_beta 90
_cell_angle_gamma 90
_cell_formula_units_Z 4
_cell_length_a 23.4789(3)
_cell_length_b 24.3950(2)
_cell_length_c 16.5309(2)
_cell_measurement_reflns_used 28597
_cell_measurement_temperature 123.01(10)
_cell_measurement_theta_max 73.3520
_cell_measurement_theta_min 3.7020
_cell_volume 9468.37(18)
_computing_cell_refinement 'CrysAlisPro 1.171.38.41q (Rigaku OD, 2015)'
_computing_data_collection 'CrysAlisPro 1.171.38.41q (Rigaku OD, 2015)'
_computing_data_reduction 'CrysAlisPro 1.171.38.41q (Rigaku OD, 2015)'
_computing_molecular_graphics 'Olex2 (Dolomanov et al., 2009)'
_computing_publication_material 'Olex2 (Dolomanov et al., 2009)'
_computing_structure_refinement 'ShelXL (Sheldrick, 2015)'
_diffrn_ambient_environment N~2~
_diffrn_ambient_temperature 123.01(10)
_diffrn_detector 'CCD plate'
_diffrn_detector_area_resol_mean 4.2047
_diffrn_detector_type TitanS2
_diffrn_measured_fraction_theta_full 1.000
_diffrn_measured_fraction_theta_max 0.994
_diffrn_measurement_details
;

List of Runs (angles in degrees, time in seconds):

  # Type    Start    End  Width  t~exp~   \w     \q     \k     \f   Frames
#--------------------------------------------------------------------------
  1  \w   -125.00 -79.00   1.00    5.00    --  -43.98 -99.00-180.00   46
  2  \w    -97.00  -2.00   1.00    5.00    --  -43.98 125.00-180.00   95
  3  \w    -28.00  68.00   1.00    5.00    --   43.98 -37.00-180.00   96
  4  \w     34.00 129.00   1.00   20.00    --  104.50 -45.00-120.00   95
  5  \w     21.00 109.00   1.00   20.00    --  104.50 -94.00 -90.00   88
  6  \w     73.00 178.00   1.00   20.00    --  104.50 125.00 -90.00  105
  7  \w     80.00 175.00   1.00   20.00    --  104.50  45.00-120.00   95
  8  \w   -114.00 -18.00   1.00    5.00    --  -43.98 -57.00 -60.00   96
  9  \w   -114.00 -18.00   1.00    5.00    --  -43.98 -57.00-180.00   96
 10  \w     65.00 178.00   1.00   20.00    --  104.50  15.00  60.00  113
 11  \w     80.00 175.00   1.00   20.00    --  104.50  45.00 120.00   95
 12  \w     73.00 178.00   1.00   20.00    --  104.50  77.00 -30.00  105
 13  \w     73.00 178.00   1.00   20.00    --  104.50  77.00-180.00  105
 14  \w   -118.00 -12.00   1.00    5.00    --  -43.98 -77.00  60.00  106
 15  \w     73.00 118.00   1.00    5.00    --   43.98 125.00-180.00   45
 16  \w     30.00 136.00   1.00   20.00    --  104.50 -77.00   0.00  106
 17  \w     78.00 174.00   1.00   20.00    --  104.50  61.00 150.00   96
 18  \w     73.00 137.00   1.00   20.00    --  104.50  77.00  60.00   64
 19  \w     78.00 174.00   1.00   20.00    --  104.50  61.00 -90.00   96
;
_diffrn_measurement_device 'four-circle diffractometer'
_diffrn_measurement_device_type 'GV1000, TitanS2'
_diffrn_measurement_method '\w scans'
_diffrn_orient_matrix_type 'CrysAlisPro convention (1999,Acta A55,543-557)'
_diffrn_orient_matrix_UB_11 0.0517312000
_diffrn_orient_matrix_UB_12 0.0222418000
_diffrn_orient_matrix_UB_13 -0.0470505000
_diffrn_orient_matrix_UB_21 -0.0241363000
_diffrn_orient_matrix_UB_22 0.0585241000
_diffrn_orient_matrix_UB_23 0.0067660000
_diffrn_orient_matrix_UB_31 0.0324415000
_diffrn_orient_matrix_UB_32 0.0081225000
_diffrn_orient_matrix_UB_33 0.0801129000
_diffrn_radiation_monochromator mirror
_diffrn_radiation_probe x-ray
_diffrn_radiation_type CuK\a
_diffrn_radiation_wavelength 1.54184
_diffrn_reflns_av_R_equivalents 0.0450
_diffrn_reflns_av_unetI/netI 0.0191
_diffrn_reflns_Laue_measured_fraction_full 1.000
_diffrn_reflns_Laue_measured_fraction_max 0.994
_diffrn_reflns_limit_h_max 29
_diffrn_reflns_limit_h_min -29
_diffrn_reflns_limit_k_max 30
_diffrn_reflns_limit_k_min -30
_diffrn_reflns_limit_l_max 20
_diffrn_reflns_limit_l_min -20
_diffrn_reflns_number 108153
_diffrn_reflns_point_group_measured_fraction_full 1.000
_diffrn_reflns_point_group_measured_fraction_max 0.994
_diffrn_reflns_theta_full 67.684
_diffrn_reflns_theta_max 73.505
_diffrn_reflns_theta_min 3.229
_diffrn_source 'gradient vaccum rotating-anode X-ray tube'
_diffrn_source_type 'GV1000 (Cu) X-ray Source'
_exptl_absorpt_coefficient_mu 3.495
_exptl_absorpt_correction_T_max 1.00000
_exptl_absorpt_correction_T_min 0.61644
_exptl_absorpt_correction_type multi-scan
_exptl_absorpt_process_details
;

CrysAlisPro 1.171.38.41q (Rigaku Oxford Diffraction, 2015)
Empirical absorption correction using spherical harmonics,
 implemented in SCALE3 ABSPACK scaling algorithm.
;
_exptl_crystal_colour brown
_exptl_crystal_density_diffrn 1.148
_exptl_crystal_description block
_exptl_crystal_F_000 3466
_exptl_crystal_size_max 0.230
_exptl_crystal_size_mid 0.150
_exptl_crystal_size_min 0.110
_refine_diff_density_max 1.021
_refine_diff_density_min -1.074
_refine_diff_density_rms 0.092
_refine_ls_extinction_method none
_refine_ls_goodness_of_fit_ref 1.045
_refine_ls_hydrogen_treatment constr
_refine_ls_matrix_type full
_refine_ls_number_parameters 705
_refine_ls_number_reflns 9716
_refine_ls_number_restraints 434
_refine_ls_restrained_S_all 1.081
_refine_ls_R_factor_all 0.0953
_refine_ls_R_factor_gt 0.0836
_refine_ls_shift/su_max 0.002
_refine_ls_shift/su_mean 0.000
_refine_ls_structure_factor_coef Fsqd
_refine_ls_weighting_details 'w=1/[\s^2^(Fo^2^)+(0.1575P)^2^+15.0112P] where P=(Fo^2^+2Fc^2^)/3'
_refine_ls_weighting_scheme calc
_refine_ls_wR_factor_gt 0.2624
_refine_ls_wR_factor_ref 0.2756
_reflns_Friedel_coverage 0.000
_reflns_number_gt 7926
_reflns_number_total 9716
_reflns_threshold_expression 'I > 2\s(I)'
_cod_data_source_file c7dt04641c2.cif
_cod_data_source_block 4mb
_cod_depositor_comments 'Adding full bibliography for 7045632--7045634.cif.'
_cod_database_code 7045634
_shelx_shelxl_version_number 2014/7
_shelx_space_group_comment
;
The symmetry employed for this shelxl refinement is uniquely defined
by the following loop, which should always be used as a source of
symmetry information in preference to the above space-group names.
They are only intended as comments.
;
_shelx_estimated_absorpt_t_max 0.700
_shelx_estimated_absorpt_t_min 0.500
_reflns_odcompleteness_completeness 99.96
_reflns_odcompleteness_iscentric 1
_reflns_odcompleteness_theta 66.97
_olex2_refinement_description
;
1. Fixed Uiso
 At 1.2 times of:
  All C(H) groups, All C(H,H) groups, All C(H,H,H,H) groups
 At 1.5 times of:
  All C(H,H,H) groups
2. Restrained distances
 C66-C65 = C65-C64 = C9-C10
 1.54 with sigma of 0.01
 O5-C70 \\sim O5-C67
 with sigma of 0.02
 C67-C68 \\sim C68-C69 \\sim C70-C69
 with sigma of 0.02
 C66-C65 \\sim C65-C64
 with sigma of 0.01
 C22-C20 \\sim C21-C20 \\sim C35-C27 \\sim C34-C27 \\sim C45-C44 \\sim C46-C44
\\sim C9-C10 \\sim C55-C53
 \\sim C54-C53
 with sigma of 0.01
3. Uiso/Uaniso restraints and constraints
C30 \\sim C31 \\sim C29 \\sim C32 \\sim C33 \\sim C28 \\sim C27 \\sim C35 \\sim
C34 \\sim C23 \\sim C25 \\sim C26 \\sim C36 \\sim C37 \\sim C24: within 1.7A
with sigma of 0.01 and sigma for terminal atoms of 0.01
P1 \\sim P3 \\sim P2 \\sim P4 \\sim P5 \\sim P6 \\sim P7: within 2.5A with
sigma of 0.01 and sigma for terminal atoms of 0.02
O1 \\sim C59 \\sim C58 \\sim C57 \\sim C56: within 1.7A with sigma of 0.005 and
sigma for terminal atoms of 0.005
C54 \\sim C53 \\sim C55: within 1.7A with sigma of 0.01 and sigma for terminal
atoms of 0.01
C70 \\sim C69 \\sim C68 \\sim C67 \\sim O5: within 1.7A with sigma of 0.005 and
sigma for terminal atoms of 0.005
O3 \\sim C64 \\sim C65 \\sim C66 \\sim O4: within 1.7A with sigma of 0.01 and
sigma for terminal atoms of 0.01
C21 \\sim C20 \\sim C22: within 1.9A with sigma of 0.001 and sigma for terminal
atoms of 0.001
4. Others
 Sof(H44C)=Sof(H44D)=Sof(H27C)=Sof(H27D)=Sof(H53C)=Sof(H53D)=Sof(H20C)=
 Sof(H20D)=Sof(C21)=Sof(H21A)=Sof(H21B)=Sof(H21C)=Sof(C34)=Sof(H34A)=Sof(H34B)=
 Sof(H34C)=Sof(C23)=Sof(C24)=Sof(H24)=Sof(C25)=Sof(H25)=Sof(C26)=Sof(C36)=
 Sof(H36)=Sof(C37)=Sof(H37)=Sof(C46)=Sof(H46A)=Sof(H46B)=Sof(H46C)=Sof(C55)=
 Sof(H55A)=Sof(H55B)=Sof(H55C)=1-FVAR(1)
 Sof(P5)=Sof(P6)=Sof(P7)=0.5*(1-FVAR(2))
 Sof(P3)=Sof(P2)=Sof(P4)=0.5*FVAR(2)
 Sof(C30)=Sof(H30)=Sof(C31)=Sof(C29)=Sof(H29)=Sof(C32)=Sof(H32)=Sof(C33)=
 Sof(H33)=Sof(C28)=Sof(H44A)=Sof(H44B)=Sof(H27A)=Sof(H27B)=Sof(H53A)=Sof(H53B)=
 Sof(H20A)=Sof(H20B)=Sof(C45)=Sof(H45A)=Sof(H45B)=Sof(H45C)=Sof(C54)=Sof(H54A)=
 Sof(H54B)=Sof(H54C)=Sof(C35)=Sof(H35A)=Sof(H35B)=Sof(H35C)=Sof(C22)=Sof(H22A)=
 Sof(H22B)=Sof(H22C)=FVAR(1)
 Sof(H65A)=Sof(H65B)=1-FVAR(2)
 Sof(Na2)=Sof(O4)=Sof(O5)=Sof(C70)=Sof(H70A)=Sof(H70B)=Sof(C66)=Sof(H66A)=
 Sof(H66B)=0.5*(1-FVAR(3))
 Sof(Na1)=Sof(O1)=Sof(O3)=Sof(O2)=Sof(H18)=Sof(C62)=Sof(H62A)=Sof(H62B)=
 Sof(C58)=Sof(H58A)=Sof(H58B)=Sof(C63)=Sof(H63A)=Sof(H63B)=Sof(C61)=Sof(H61A)=
 Sof(H61B)=Sof(C60)=Sof(H60A)=Sof(H60B)=Sof(C59)=Sof(H59A)=Sof(H59B)=Sof(C56)=
 Sof(H56A)=Sof(H56B)=Sof(C57)=Sof(H57A)=Sof(H57B)=Sof(C64)=Sof(H64A)=Sof(H64B)=
 0.5*FVAR(3)
 Fixed Sof: C69(0.5) H69A(0.5) H69B(0.5) C68(0.5) H68A(0.5) H68B(0.5) C67(0.5)
 H67A(0.5) H67B(0.5) C65(0.5)
5.a Secondary CH2 refined with riding coordinates:
 C44(H44A,H44B), C44(H44C,H44D), C9(H9A,H9B), C27(H27A,H27B), C27(H27C,H27D),
 C53(H53A,H53B), C53(H53C,H53D), C20(H20A,H20B), C20(H20C,H20D), C62(H62A,H62B),
  C58(H58A,H58B), C63(H63A,H63B), C61(H61A,H61B), C60(H60A,H60B), C59(H59A,
 H59B), C56(H56A,H56B), C57(H57A,H57B), C69(H69A,H69B), C68(H68A,H68B),
 C67(H67A,H67B), C70(H70A,H70B), C65(H65A,H65B), C64(H64A,H64B), C66(H66A,H66B)
5.b Me refined with riding coordinates:
 C10(H10A,H10B,H10C), C45(H45A,H45B,H45C), C54(H54A,H54B,H54C), C35(H35A,H35B,
 H35C), C21(H21A,H21B,H21C), C34(H34A,H34B,H34C), C22(H22A,H22B,H22C), C46(H46A,
 H46B,H46C), C55(H55A,H55B,H55C)
5.c Aromatic/amide H refined with riding coordinates:
 C4(H4), C48(H48), C30(H30), C52(H52), C39(H39), C8(H8), C49(H49), C51(H51),
 C40(H40), C5(H5), C7(H7), C43(H43), C15(H15), C29(H29), C32(H32), C42(H42),
 C33(H33), C19(H19), C16(H16), C18(H18), C24(H24), C25(H25), C36(H36), C37(H37)
5.d Fitted hexagon refined as free rotating group:
 C23(C24,C25,C26,C36,C37)
;
_olex2_submission_special_instructions 'No special instructions were received'

loop_
_space_group_symop_operation_xyz
'x, y, z'
'-x+1/2, -y, z+1/2'
'-x, y+1/2, -z'
'x+1/2, -y+1/2, -z+1/2'
'-x, -y, -z'
'x-1/2, y, -z-1/2'
'x, -y-1/2, z'
'-x-1/2, y-1/2, z-1/2'

loop_
_atom_site_label
_atom_site_type_symbol
_atom_site_fract_x
_atom_site_fract_y
_atom_site_fract_z
_atom_site_U_iso_or_equiv
_atom_site_adp_type
_atom_site_occupancy
_atom_site_site_symmetry_order
_atom_site_calc_flag
_atom_site_refinement_flags_posn
_atom_site_refinement_flags_adp
_atom_site_refinement_flags_occupancy
_atom_site_disorder_assembly
_atom_site_disorder_group
Fe1 Fe 0.50077(2) 0.68293(2) 0.51685(4) 0.0373(2) Uani 1 1 d . . . . .
P1 P 0.57103(7) 0.7500 0.53378(12) 0.0547(4) Uani 1 2 d S TU P A .
P3 P 0.44396(11) 0.7500 0.46363(17) 0.0436(6) Uani 0.593(3) 2 d S TU P A 1
P2 P 0.53383(11) 0.7500 0.42466(14) 0.0423(6) Uani 0.593(3) 2 d S TU P A 1
Na1 Na 0.67871(12) 0.7500 0.64173(18) 0.0533(7) Uani 0.811(4) 2 d S T P A 1
P4 P 0.45670(15) 0.7500 0.59649(19) 0.0559(7) Uani 0.593(3) 2 d S TU P A 1
P5 P 0.51310(17) 0.7500 0.6180(2) 0.0430(9) Uani 0.407(3) 2 d S TU P A 2
P6 P 0.43433(18) 0.7500 0.5417(4) 0.0597(11) Uani 0.407(3) 2 d S TU P A 2
C2 C 0.50165(14) 0.61098(14) 0.5862(2) 0.0383(8) Uani 1 1 d . . . . .
C1 C 0.55058(17) 0.61222(13) 0.5336(2) 0.0391(8) Uani 1 1 d . . . . .
C11 C 0.45114(16) 0.61249(13) 0.5365(2) 0.0391(8) Uani 1 1 d . . . . .
C3 C 0.50212(15) 0.60116(14) 0.6745(2) 0.0411(8) Uani 1 1 d . . . . .
C12 C 0.46893(17) 0.61494(13) 0.4539(2) 0.0418(8) Uani 1 1 d . . . . .
C47 C 0.61058(16) 0.60508(14) 0.5588(2) 0.0420(8) Uani 1 1 d . . . . .
C4 C 0.46803(18) 0.63177(15) 0.7276(2) 0.0483(9) Uani 1 1 d . . . . .
H4 H 0.4471 0.6613 0.7081 0.058 Uiso 1 1 calc R . . . .
C13 C 0.52987(17) 0.61483(13) 0.4514(2) 0.0410(8) Uani 1 1 d . . . . .
C48 C 0.63352(17) 0.63204(15) 0.6252(2) 0.0466(8) Uani 1 1 d . . . . .
H48 H 0.6118 0.6580 0.6524 0.056 Uiso 1 1 calc R . . A .
C30 C 0.3935(8) 0.5660(8) 0.3789(10) 0.0482(18) Uani 0.593(3) 1 d . U . A 1
H30 H 0.3915 0.5413 0.4217 0.058 Uiso 0.593(3) 1 calc R . . A 1
C52 C 0.64513(19) 0.56628(15) 0.5203(3) 0.0496(9) Uani 1 1 d . . . . .
H52 H 0.6310 0.5476 0.4755 0.060 Uiso 1 1 calc R . . . .
C31 C 0.4310(8) 0.6106(8) 0.3844(9) 0.0463(17) Uani 0.593(3) 1 d . U . A 1
C38 C 0.39195(17) 0.60479(13) 0.5637(2) 0.0436(8) Uani 1 1 d . . . . .
C39 C 0.37800(18) 0.56057(14) 0.6145(2) 0.0463(8) Uani 1 1 d . . . . .
H39 H 0.4068 0.5380 0.6340 0.056 Uiso 1 1 calc R . . . .
C14 C 0.56481(19) 0.61140(15) 0.3767(2) 0.0483(9) Uani 1 1 d . . . . .
C8 C 0.53326(18) 0.55771(14) 0.7067(2) 0.0483(9) Uani 1 1 d . . . . .
H8 H 0.5564 0.5369 0.6729 0.058 Uiso 1 1 calc R . . . .
C49 C 0.68846(19) 0.62069(18) 0.6514(3) 0.0582(10) Uani 1 1 d . . . . .
H49 H 0.7031 0.6397 0.6955 0.070 Uiso 1 1 calc R . . . .
O1 O 0.6278(3) 0.7500 0.7647(5) 0.0964(19) Uani 0.811(4) 2 d S TU P A 1
C51 C 0.69918(19) 0.55504(19) 0.5468(3) 0.0594(11) Uani 1 1 d . . . . .
H51 H 0.7209 0.5290 0.5196 0.071 Uiso 1 1 calc R . . . .
C40 C 0.3218(2) 0.54991(17) 0.6361(3) 0.0565(10) Uani 1 1 d . . . . .
H40 H 0.3137 0.5195 0.6681 0.068 Uiso 1 1 calc R . . . .
C5 C 0.4654(2) 0.61822(18) 0.8087(3) 0.0593(11) Uani 1 1 d . . . . .
H5 H 0.4424 0.6388 0.8430 0.071 Uiso 1 1 calc R . . . .
C7 C 0.5303(2) 0.54496(17) 0.7884(3) 0.0576(10) Uani 1 1 d . . . . .
H7 H 0.5517 0.5158 0.8084 0.069 Uiso 1 1 calc R . . . .
C43 C 0.34748(18) 0.63794(16) 0.5370(3) 0.0559(10) Uani 1 1 d . . . . .
H43 H 0.3553 0.6674 0.5031 0.067 Uiso 1 1 calc R . . . .
C15 C 0.5524(2) 0.57157(16) 0.3200(3) 0.0589(11) Uani 1 1 d . . . . .
H15 H 0.5230 0.5470 0.3300 0.071 Uiso 1 1 calc R . . . .
C29 C 0.3595(8) 0.5575(7) 0.3117(11) 0.0586(19) Uani 0.593(3) 1 d . U . A 1
H29 H 0.3350 0.5276 0.3102 0.070 Uiso 0.593(3) 1 calc R . . A 1
C32 C 0.4328(5) 0.6462(6) 0.3179(9) 0.057(2) Uani 0.593(3) 1 d . U . A 1
H32 H 0.4572 0.6762 0.3189 0.069 Uiso 0.593(3) 1 calc R . . A 1
C42 C 0.2913(2) 0.62781(18) 0.5602(3) 0.0651(12) Uani 1 1 d . . . . .
H42 H 0.2625 0.6507 0.5418 0.078 Uiso 1 1 calc R . . . .
C41 C 0.2776(2) 0.58343(19) 0.6111(3) 0.0613(11) Uani 1 1 d . . . . .
C6 C 0.4965(2) 0.5745(2) 0.8405(3) 0.0631(13) Uani 1 1 d . . . . .
P7 P 0.4799(3) 0.7500 0.4222(3) 0.0785(15) Uani 0.407(3) 2 d S TU P A 2
C50 C 0.7222(2) 0.5816(2) 0.6133(3) 0.0653(12) Uani 1 1 d . . . . .
O3 O 0.7383(3) 0.7500 0.5288(4) 0.0820(18) Uani 0.811(4) 2 d S TU P A 1
C33 C 0.3986(5) 0.6375(5) 0.2504(8) 0.066(2) Uani 0.593(3) 1 d . U . A 1
H33 H 0.4007 0.6617 0.2071 0.079 Uiso 0.593(3) 1 calc R . . A 1
C19 C 0.6111(2) 0.6451(2) 0.3632(3) 0.0717(14) Uani 1 1 d . . . . .
H19 H 0.6223 0.6702 0.4025 0.086 Uiso 1 1 calc R . . . .
C16 C 0.5826(3) 0.5676(2) 0.2495(3) 0.0762(15) Uani 1 1 d . . . . .
H16 H 0.5726 0.5408 0.2120 0.091 Uiso 1 1 calc R . . . .
C28 C 0.3615(5) 0.5933(6) 0.2465(9) 0.068(2) Uani 0.593(3) 1 d . U . A 1
C17 C 0.6265(3) 0.6015(3) 0.2327(3) 0.0866(18) Uani 1 1 d . . . . .
O2 O 0.7606(3) 0.7500 0.7245(5) 0.112(3) Uani 0.811(4) 2 d S T P A 1
C44 C 0.2164(2) 0.5716(3) 0.6356(4) 0.0855(17) Uani 1 1 d D . . . .
H44A H 0.2162 0.5414 0.6739 0.103 Uiso 0.593(3) 1 calc R . . A 1
H44B H 0.2010 0.6035 0.6630 0.103 Uiso 0.593(3) 1 calc R . . A 1
H44C H 0.2080 0.5342 0.6197 0.103 Uiso 0.407(3) 1 calc R . . A 2
H44D H 0.2148 0.5727 0.6943 0.103 Uiso 0.407(3) 1 calc R . . A 2
C9 C 0.4922(3) 0.5582(3) 0.9283(3) 0.091(2) Uani 1 1 d D . . . .
H9A H 0.4530 0.5482 0.9395 0.109 Uiso 1 1 calc R . . . .
H9B H 0.5153 0.5257 0.9364 0.109 Uiso 1 1 calc R . . . .
C18 C 0.6409(3) 0.6413(3) 0.2907(4) 0.098(2) Uani 1 1 d . . . . .
H18 H 0.6708 0.6654 0.2805 0.117 Uiso 0.4056(18) 1 calc R . . A 1
C27 C 0.3323(3) 0.5834(3) 0.1653(4) 0.1016(18) Uani 1 1 d D U . . .
H27A H 0.3165 0.5467 0.1678 0.122 Uiso 0.593(3) 1 calc R . . A 1
H27B H 0.3001 0.6083 0.1633 0.122 Uiso 0.593(3) 1 calc R . . A 1
H27C H 0.3425 0.6097 0.1238 0.122 Uiso 0.407(3) 1 calc R . . A 2
H27D H 0.3407 0.5475 0.1431 0.122 Uiso 0.407(3) 1 calc R . . A 2
C53 C 0.7821(3) 0.5692(4) 0.6444(5) 0.109(2) Uani 1 1 d D U . . .
H53A H 0.7900 0.5940 0.6889 0.131 Uiso 0.593(3) 1 calc R . . A 1
H53B H 0.7820 0.5324 0.6663 0.131 Uiso 0.593(3) 1 calc R . . A 1
H53C H 0.8063 0.5975 0.6214 0.131 Uiso 0.407(3) 1 calc R . . A 2
H53D H 0.7808 0.5763 0.7021 0.131 Uiso 0.407(3) 1 calc R . . A 2
C20 C 0.6576(4) 0.6006(4) 0.1517(5) 0.137(3) Uani 1 1 d D U . . .
H20A H 0.6981 0.5959 0.1609 0.164 Uiso 0.593(3) 1 calc R . . A 1
H20B H 0.6442 0.5698 0.1199 0.164 Uiso 0.593(3) 1 calc R . . A 1
H20C H 0.6415 0.5712 0.1193 0.164 Uiso 0.407(3) 1 calc R . . A 2
H20D H 0.6495 0.6347 0.1239 0.164 Uiso 0.407(3) 1 calc R . . A 2
C10 C 0.5096(5) 0.5989(4) 0.9866(4) 0.136(4) Uani 1 1 d D . . . .
H10A H 0.5052 0.5844 1.0403 0.204 Uiso 1 1 calc R . . . .
H10B H 0.5487 0.6084 0.9777 0.204 Uiso 1 1 calc R . . . .
H10C H 0.4863 0.6310 0.9807 0.204 Uiso 1 1 calc R . . . .
C45 C 0.1805(5) 0.5582(6) 0.5698(6) 0.094(4) Uani 0.593(3) 1 d D . . A 1
H45A H 0.1427 0.5512 0.5894 0.142 Uiso 0.593(3) 1 calc R . . A 1
H45B H 0.1796 0.5882 0.5323 0.142 Uiso 0.593(3) 1 calc R . . A 1
H45C H 0.1948 0.5261 0.5432 0.142 Uiso 0.593(3) 1 calc R . . A 1
C54 C 0.8276(4) 0.5731(6) 0.5891(7) 0.103(3) Uani 0.593(3) 1 d D U . A 1
H54A H 0.8626 0.5644 0.6161 0.155 Uiso 0.593(3) 1 calc R . . A 1
H54B H 0.8216 0.5478 0.5454 0.155 Uiso 0.593(3) 1 calc R . . A 1
H54C H 0.8295 0.6097 0.5681 0.155 Uiso 0.593(3) 1 calc R . . A 1
C35 C 0.3595(6) 0.5875(6) 0.0904(6) 0.116(3) Uani 0.593(3) 1 d D U . A 1
H35A H 0.3329 0.5795 0.0480 0.174 Uiso 0.593(3) 1 calc R . . A 1
H35B H 0.3740 0.6240 0.0836 0.174 Uiso 0.593(3) 1 calc R . . A 1
H35C H 0.3905 0.5618 0.0882 0.174 Uiso 0.593(3) 1 calc R . . A 1
C21 C 0.7176(6) 0.5936(10) 0.1538(11) 0.137(3) Uani 0.407(3) 1 d D U . A 2
H21A H 0.7323 0.5936 0.0996 0.205 Uiso 0.407(3) 1 calc R . . A 2
H21B H 0.7345 0.6230 0.1839 0.205 Uiso 0.407(3) 1 calc R . . A 2
H21C H 0.7265 0.5593 0.1794 0.205 Uiso 0.407(3) 1 calc R . . A 2
C62 C 0.8568(6) 0.740(2) 0.7115(11) 0.098(13) Uani 0.4056(18) 1 d . . . A -1
H62A H 0.8911 0.7539 0.7370 0.117 Uiso 0.4056(18) 1 calc R . . A -1
H62B H 0.8668 0.7245 0.6595 0.117 Uiso 0.4056(18) 1 calc R . . A -1
C58 C 0.5497(6) 0.7500 0.8508(8) 0.112(3) Uani 0.811(4) 2 d S TU P A 1
H58A H 0.5116 0.7352 0.8571 0.134 Uiso 0.4056(18) 1 calc R . . A 1
H58B H 0.5521 0.7859 0.8757 0.134 Uiso 0.4056(18) 1 calc R . . A 1
C34 C 0.2732(5) 0.5860(6) 0.1722(8) 0.090(4) Uani 0.407(3) 1 d D U . A 2
H34A H 0.2562 0.5790 0.1204 0.135 Uiso 0.407(3) 1 calc R . . A 2
H34B H 0.2604 0.5589 0.2102 0.135 Uiso 0.407(3) 1 calc R . . A 2
H34C H 0.2622 0.6217 0.1907 0.135 Uiso 0.407(3) 1 calc R . . A 2
C63 C 0.8159(6) 0.7830(7) 0.7020(13) 0.095(5) Uani 0.4056(18) 1 d . . . A -1
H63A H 0.8147 0.7966 0.6469 0.114 Uiso 0.4056(18) 1 calc R . . A -1
H63B H 0.8227 0.8131 0.7390 0.114 Uiso 0.4056(18) 1 calc R . . A -1
C61 C 0.8300(7) 0.6997(6) 0.7619(12) 0.093(5) Uani 0.4056(18) 1 d . . . A -1
H61A H 0.8538 0.6906 0.8079 0.112 Uiso 0.4056(18) 1 calc R . . A -1
H61B H 0.8219 0.6665 0.7316 0.112 Uiso 0.4056(18) 1 calc R . . A -1
C60 C 0.7758(6) 0.7274(5) 0.7886(10) 0.079(4) Uani 0.4056(18) 1 d . . . A -1
H60A H 0.7478 0.7010 0.8071 0.095 Uiso 0.4056(18) 1 calc R . . A -1
H60B H 0.7829 0.7540 0.8310 0.095 Uiso 0.4056(18) 1 calc R . . A -1
C59 C 0.5688(6) 0.7500 0.7668(9) 0.115(2) Uani 0.811(4) 2 d S TU P A 1
H59A H 0.5543 0.7178 0.7393 0.138 Uiso 0.4056(18) 1 calc R . . A 1
H59B H 0.5543 0.7822 0.7393 0.138 Uiso 0.4056(18) 1 calc R . . A 1
C56 C 0.6305(8) 0.7150(8) 0.8280(11) 0.107(3) Uani 0.4056(18) 1 d . U . A -1
H56A H 0.6342 0.6785 0.8051 0.128 Uiso 0.4056(18) 1 calc R . . A -1
H56B H 0.6662 0.7227 0.8555 0.128 Uiso 0.4056(18) 1 calc R . . A -1
C57 C 0.5947(8) 0.7118(8) 0.8801(12) 0.111(3) Uani 0.4056(18) 1 d . U . A -1
H57A H 0.6096 0.7234 0.9320 0.133 Uiso 0.4056(18) 1 calc R . . A -1
H57B H 0.5802 0.6747 0.8847 0.133 Uiso 0.4056(18) 1 calc R . . A -1
C69 C 0.7774(6) 0.7452(11) 0.0866(8) 0.117(3) Uani 0.5 1 d D U . A -2
H69A H 0.7818 0.7339 0.0307 0.140 Uiso 0.5 1 calc R . . A -2
H69B H 0.7981 0.7791 0.0956 0.140 Uiso 0.5 1 calc R . . A -2
C68 C 0.7948(7) 0.7021(5) 0.1431(8) 0.111(3) Uani 0.5 1 d D U . A -2
H68A H 0.7766 0.6676 0.1293 0.134 Uiso 0.5 1 calc R . . A -2
H68B H 0.8358 0.6970 0.1416 0.134 Uiso 0.5 1 calc R . . A -2
Na2 Na 0.6297(6) 0.7500 0.2998(9) 0.066(4) Uani 0.189(4) 2 d S T P A 2
O4 O 0.7151(13) 0.7500 0.4020(16) 0.072(5) Uani 0.189(4) 2 d S TU P A 2
C23 C 0.4324(11) 0.6099(11) 0.3783(12) 0.048(2) Uani 0.407(3) 1 d . U . A 2
C24 C 0.4459(7) 0.6407(8) 0.3101(13) 0.057(3) Uani 0.407(3) 1 d G U . A 2
H24 H 0.4742 0.6672 0.3128 0.068 Uiso 0.407(3) 1 calc R . . A 2
C25 C 0.4169(6) 0.6317(7) 0.2380(11) 0.062(3) Uani 0.407(3) 1 d G U . A 2
H25 H 0.4259 0.6523 0.1923 0.074 Uiso 0.407(3) 1 calc R . . A 2
C26 C 0.3745(7) 0.5920(8) 0.2340(12) 0.069(2) Uani 0.407(3) 1 d G U . A 2
C36 C 0.3611(10) 0.5613(9) 0.3021(15) 0.059(2) Uani 0.407(3) 1 d G U . A 2
H36 H 0.3327 0.5347 0.2995 0.071 Uiso 0.407(3) 1 calc R . . A 2
C37 C 0.3900(12) 0.5702(11) 0.3743(14) 0.050(2) Uani 0.407(3) 1 d G U . A 2
H37 H 0.3811 0.5496 0.4199 0.060 Uiso 0.407(3) 1 calc R . . A 2
C22 C 0.6479(7) 0.6509(5) 0.1075(8) 0.137(3) Uani 0.593(3) 1 d D U . A 1
H22A H 0.6678 0.6495 0.0568 0.206 Uiso 0.593(3) 1 calc R . . A 1
H22B H 0.6079 0.6553 0.0977 0.206 Uiso 0.593(3) 1 calc R . . A 1
H22C H 0.6616 0.6814 0.1387 0.206 Uiso 0.593(3) 1 calc R . . A 1
C46 C 0.1718(6) 0.6048(11) 0.6065(19) 0.173(14) Uani 0.407(3) 1 d D . . A 2
H46A H 0.1362 0.5918 0.6276 0.259 Uiso 0.407(3) 1 calc R . . A 2
H46B H 0.1778 0.6420 0.6235 0.259 Uiso 0.407(3) 1 calc R . . A 2
H46C H 0.1710 0.6032 0.5484 0.259 Uiso 0.407(3) 1 calc R . . A 2
O5 O 0.7124(16) 0.7500 0.212(2) 0.114(4) Uani 0.189(4) 2 d DS TU P A 2
C67 C 0.7769(7) 0.7201(5) 0.2222(9) 0.114(3) Uani 0.5 1 d D U . A -2
H67A H 0.8041 0.7461 0.2442 0.136 Uiso 0.5 1 calc R . . A -2
H67B H 0.7744 0.6891 0.2588 0.136 Uiso 0.5 1 calc R . . A -2
C70 C 0.7173(13) 0.7500 0.110(3) 0.115(4) Uani 0.189(4) 2 d DS TU P A 2
H70A H 0.6959 0.7195 0.0876 0.138 Uiso 0.0944(18) 1 calc R . . A 2
H70B H 0.7015 0.7837 0.0882 0.138 Uiso 0.0944(18) 1 calc R . . A 2
C65 C 0.8094(6) 0.7181(5) 0.4434(10) 0.110(3) Uani 0.5 1 d D U . . .
H65A H 0.8388 0.7021 0.4096 0.132 Uiso 0.189(4) 1 calc R . . A 2
H65B H 0.8099 0.7021 0.4971 0.132 Uiso 0.189(4) 1 calc R . . A 2
C55 C 0.8127(7) 0.5205(6) 0.6359(13) 0.112(4) Uani 0.407(3) 1 d D U . A 2
H55A H 0.8493 0.5243 0.6614 0.168 Uiso 0.407(3) 1 calc R . . A 2
H55B H 0.7921 0.4911 0.6611 0.168 Uiso 0.407(3) 1 calc R . . A 2
H55C H 0.8178 0.5126 0.5795 0.168 Uiso 0.407(3) 1 calc R . . A 2
C64 C 0.7482(6) 0.7046(4) 0.4739(9) 0.080(3) Uani 0.4056(18) 1 d D U . A 1
H64A H 0.7209 0.7044 0.4298 0.096 Uiso 0.4056(18) 1 calc R . . A 1
H64B H 0.7470 0.6697 0.5018 0.096 Uiso 0.4056(18) 1 calc R . . A 1
C66 C 0.7497(13) 0.718(2) 0.404(3) 0.086(4) Uani 0.0944(18) 1 d D U . A 2
H66A H 0.7570 0.7103 0.3470 0.103 Uiso 0.0944(18) 1 calc R . . A 2
H66B H 0.7312 0.6859 0.4250 0.103 Uiso 0.0944(18) 1 calc R . . A 2

loop_
_atom_site_aniso_label
_atom_site_aniso_U_11
_atom_site_aniso_U_22
_atom_site_aniso_U_33
_atom_site_aniso_U_23
_atom_site_aniso_U_13
_atom_site_aniso_U_12
Fe1 0.0494(4) 0.0192(3) 0.0432(4) 0.0021(2) -0.0040(2) -0.00034(19)
P1 0.0505(8) 0.0227(6) 0.0908(12) 0.000 -0.0108(7) 0.000
P3 0.0561(13) 0.0178(9) 0.0568(15) 0.000 -0.0178(11) 0.000
P2 0.0698(15) 0.0173(9) 0.0398(11) 0.000 0.0117(10) 0.000
Na1 0.0541(15) 0.0460(14) 0.0597(17) 0.000 -0.0073(13) 0.000
P4 0.0838(19) 0.0286(11) 0.0555(16) 0.000 0.0108(14) 0.000
P5 0.072(2) 0.0123(12) 0.0445(17) 0.000 0.0137(15) 0.000
P6 0.061(2) 0.0218(15) 0.096(3) 0.000 -0.003(2) 0.000
C2 0.054(2) 0.0194(15) 0.0415(19) 0.0021(13) -0.0028(14) 0.0018(12)
C1 0.058(2) 0.0203(14) 0.0391(18) 0.0001(12) -0.0019(15) 0.0008(14)
C11 0.055(2) 0.0204(14) 0.0422(18) 0.0013(13) -0.0028(15) -0.0035(13)
C3 0.054(2) 0.0257(17) 0.043(2) 0.0034(14) -0.0037(14) -0.0038(13)
C12 0.058(2) 0.0212(14) 0.046(2) -0.0003(13) -0.0077(16) -0.0032(14)
C47 0.054(2) 0.0277(16) 0.0447(19) 0.0026(14) 0.0004(16) 0.0032(14)
C4 0.064(2) 0.0344(17) 0.046(2) 0.0016(15) 0.0050(17) -0.0019(16)
C13 0.059(2) 0.0222(14) 0.0415(19) -0.0022(13) -0.0004(16) 0.0021(14)
C48 0.059(2) 0.0322(17) 0.048(2) -0.0034(15) -0.0012(17) 0.0012(15)
C30 0.064(3) 0.029(3) 0.051(3) 0.002(3) -0.017(3) -0.001(3)
C52 0.062(2) 0.0350(19) 0.051(2) -0.0027(15) -0.0005(18) 0.0064(17)
C31 0.069(3) 0.026(3) 0.045(3) -0.002(3) -0.011(3) 0.000(3)
C38 0.054(2) 0.0247(16) 0.052(2) -0.0001(14) -0.0052(17) -0.0044(14)
C39 0.061(2) 0.0286(16) 0.049(2) 0.0011(15) 0.0001(17) -0.0033(15)
C14 0.068(2) 0.0325(17) 0.044(2) -0.0004(15) 0.0019(18) 0.0038(16)
C8 0.063(2) 0.0301(16) 0.052(2) 0.0076(15) -0.0073(18) -0.0019(16)
C49 0.064(2) 0.055(2) 0.056(2) -0.006(2) -0.011(2) 0.001(2)
O1 0.089(4) 0.111(5) 0.089(4) 0.000 0.012(3) 0.000
C51 0.060(2) 0.055(2) 0.064(3) -0.006(2) 0.002(2) 0.015(2)
C40 0.070(3) 0.043(2) 0.057(2) 0.0051(18) 0.005(2) -0.0082(19)
C5 0.078(3) 0.050(2) 0.049(2) 0.0004(18) 0.013(2) -0.007(2)
C7 0.074(3) 0.044(2) 0.055(2) 0.0129(18) -0.009(2) -0.0039(19)
C43 0.058(2) 0.0324(18) 0.077(3) 0.0094(19) -0.007(2) -0.0039(17)
C15 0.091(3) 0.0369(19) 0.049(2) -0.0044(17) 0.008(2) -0.001(2)
C29 0.078(4) 0.038(3) 0.060(4) 0.001(3) -0.020(3) -0.003(3)
C32 0.083(5) 0.033(3) 0.055(4) 0.003(3) -0.016(4) -0.004(4)
C42 0.057(2) 0.046(2) 0.093(4) 0.010(2) -0.004(2) 0.0007(19)
C41 0.063(3) 0.054(2) 0.067(3) 0.001(2) 0.004(2) -0.009(2)
C6 0.087(3) 0.056(3) 0.047(2) 0.014(2) -0.004(2) -0.014(2)
P7 0.134(4) 0.038(2) 0.064(3) 0.000 -0.029(3) 0.000
C50 0.064(3) 0.068(3) 0.064(3) 0.000(2) -0.008(2) 0.011(2)
O3 0.093(4) 0.068(4) 0.085(4) 0.000 0.017(3) 0.000
C33 0.096(5) 0.047(4) 0.055(4) 0.007(3) -0.019(4) -0.005(4)
C19 0.085(3) 0.060(3) 0.070(3) -0.014(2) 0.025(3) -0.012(2)
C16 0.111(4) 0.062(3) 0.056(3) -0.015(2) 0.016(3) -0.008(3)
C28 0.092(4) 0.051(3) 0.060(4) 0.001(3) -0.026(4) -0.007(4)
C17 0.116(5) 0.083(4) 0.061(3) -0.015(3) 0.027(3) -0.008(3)
O2 0.073(4) 0.179(9) 0.085(5) 0.000 -0.011(4) 0.000
C44 0.070(3) 0.091(4) 0.095(4) 0.011(3) 0.013(3) -0.015(3)
C9 0.124(5) 0.099(5) 0.051(3) 0.022(3) 0.000(3) -0.010(4)
C18 0.116(5) 0.095(4) 0.083(4) -0.020(3) 0.045(4) -0.035(4)
C27 0.140(4) 0.081(3) 0.083(3) 0.006(3) -0.043(3) -0.024(3)
C53 0.075(4) 0.142(6) 0.110(5) -0.013(4) -0.024(3) 0.031(4)
C20 0.165(6) 0.159(6) 0.086(4) -0.014(4) 0.053(4) -0.046(6)
C10 0.225(11) 0.131(8) 0.052(4) 0.013(4) -0.020(5) -0.037(7)
C45 0.079(7) 0.132(10) 0.073(6) 0.016(7) 0.004(5) -0.026(7)
C54 0.057(4) 0.132(7) 0.121(7) -0.021(6) -0.012(5) 0.019(5)
C35 0.146(8) 0.116(7) 0.087(6) -0.008(6) -0.024(6) -0.006(7)
C21 0.165(6) 0.159(7) 0.086(4) -0.014(4) 0.052(5) -0.046(6)
C62 0.071(7) 0.10(4) 0.117(11) -0.002(12) -0.035(7) 0.009(11)
C58 0.104(5) 0.126(6) 0.106(5) 0.000 0.019(4) 0.000
C34 0.118(8) 0.069(6) 0.083(7) 0.007(6) -0.060(6) -0.020(6)
C63 0.064(8) 0.099(11) 0.121(14) 0.043(11) 0.011(9) 0.004(8)
C61 0.090(10) 0.069(9) 0.120(14) 0.023(9) -0.036(10) -0.006(8)
C60 0.073(8) 0.063(6) 0.102(10) 0.029(7) -0.006(7) -0.005(6)
C59 0.106(5) 0.133(5) 0.107(5) 0.000 0.016(4) 0.000
C56 0.104(5) 0.117(6) 0.099(5) 0.008(4) 0.017(5) 0.013(4)
C57 0.102(5) 0.122(6) 0.108(5) 0.014(4) 0.018(5) 0.008(4)
C69 0.147(7) 0.066(6) 0.138(7) 0.001(4) 0.042(6) 0.004(4)
C68 0.139(7) 0.066(5) 0.129(7) 0.004(4) 0.049(6) 0.004(4)
Na2 0.080(9) 0.051(7) 0.068(9) 0.000 0.009(7) 0.000
O4 0.111(12) 0.046(9) 0.058(10) 0.000 0.021(10) 0.000
C23 0.070(4) 0.027(4) 0.047(4) -0.001(4) -0.015(4) 0.000(4)
C24 0.078(5) 0.035(4) 0.057(5) 0.002(4) -0.018(5) -0.001(4)
C25 0.085(6) 0.042(4) 0.058(5) 0.007(4) -0.021(5) -0.001(5)
C26 0.094(5) 0.051(4) 0.063(5) 0.006(4) -0.028(4) -0.009(4)
C36 0.078(4) 0.040(4) 0.060(5) -0.002(4) -0.022(4) -0.006(4)
C37 0.068(4) 0.031(4) 0.053(4) 0.002(4) -0.014(4) -0.001(4)
C22 0.165(6) 0.159(7) 0.087(4) -0.014(4) 0.052(5) -0.046(6)
C46 0.050(9) 0.27(4) 0.20(3) 0.11(3) 0.021(13) -0.008(15)
O5 0.142(8) 0.068(6) 0.132(8) 0.000 0.043(7) 0.000
C67 0.140(7) 0.071(5) 0.129(7) 0.003(4) 0.048(6) 0.006(4)
C70 0.145(7) 0.066(6) 0.136(8) 0.000 0.042(7) 0.000
C65 0.151(8) 0.067(6) 0.112(7) -0.008(6) 0.042(7) 0.009(6)
C55 0.081(6) 0.141(8) 0.115(8) -0.003(7) -0.013(6) 0.022(6)
C64 0.123(7) 0.026(4) 0.090(6) -0.005(4) 0.040(5) 0.005(4)
C66 0.127(9) 0.045(7) 0.086(8) -0.011(6) 0.034(8) 0.000(6)

loop_
_atom_type_symbol
_atom_type_description
_atom_type_scat_dispersion_real
_atom_type_scat_dispersion_imag
_atom_type_scat_source
C C 0.0181 0.0091 'International Tables Vol C Tables 4.2.6.8 and 6.1.1.4'
H H 0.0000 0.0000 'International Tables Vol C Tables 4.2.6.8 and 6.1.1.4'
Fe Fe -1.1336 3.1974 'International Tables Vol C Tables 4.2.6.8 and 6.1.1.4'
Na Na 0.1353 0.1239 'International Tables Vol C Tables 4.2.6.8 and 6.1.1.4'
O O 0.0492 0.0322 'International Tables Vol C Tables 4.2.6.8 and 6.1.1.4'
P P 0.2955 0.4335 'International Tables Vol C Tables 4.2.6.8 and 6.1.1.4'

loop_
_geom_angle_atom_site_label_1
_geom_angle_atom_site_label_2
_geom_angle_atom_site_label_3
_geom_angle
_geom_angle_site_symmetry_1
_geom_angle_site_symmetry_3
P1 Fe1 P2 50.39(8) . .
P1 Fe1 P4 75.85(8) . .
P1 Fe1 P5 48.95(9) . .
P3 Fe1 P1 87.53(6) . .
P3 Fe1 P2 56.57(9) . .
P3 Fe1 P4 57.22(11) . .
P4 Fe1 P2 91.37(7) . .
P6 Fe1 P1 87.67(9) . .
P6 Fe1 P5 57.47(16) . .
P6 Fe1 P7 58.3(2) . .
C2 Fe1 P1 120.85(10) . .
C2 Fe1 P3 144.59(12) . .
C2 Fe1 P2 158.06(11) . .
C2 Fe1 P4 106.37(12) . .
C2 Fe1 P5 101.06(12) . .
C2 Fe1 P6 120.33(15) . .
C2 Fe1 C1 40.15(14) . .
C2 Fe1 C11 40.22(14) . .
C2 Fe1 C13 67.42(15) . .
C2 Fe1 P7 164.35(17) . .
C1 Fe1 P1 99.54(11) . .
C1 Fe1 P3 164.18(12) . .
C1 Fe1 P2 118.01(12) . .
C1 Fe1 P4 138.17(13) . .
C1 Fe1 P5 114.06(13) . .
C1 Fe1 P6 159.78(17) . .
C1 Fe1 P7 141.8(2) . .
C11 Fe1 P1 160.74(11) . .
C11 Fe1 P3 108.73(12) . .
C11 Fe1 P2 147.86(12) . .
C11 Fe1 P4 103.86(12) . .
C11 Fe1 P5 121.74(13) . .
C11 Fe1 P6 100.27(13) . .
C11 Fe1 C1 67.49(16) . .
C11 Fe1 P7 124.39(18) . .
C12 Fe1 P1 149.78(13) . .
C12 Fe1 P3 99.63(11) . .
C12 Fe1 P2 110.15(12) . .
C12 Fe1 P4 132.43(14) . .
C12 Fe1 P5 160.96(14) . .
C12 Fe1 P6 114.22(15) . .
C12 Fe1 C2 67.21(14) . .
C12 Fe1 C1 67.32(14) . .
C12 Fe1 C11 39.82(14) . .
C12 Fe1 C13 39.92(17) . .
C12 Fe1 P7 98.53(14) . .
C13 Fe1 P1 112.70(12) . .
C13 Fe1 P3 123.93(12) . .
C13 Fe1 P2 96.23(11) . .
C13 Fe1 P4 171.05(12) . .
C13 Fe1 P5 151.15(14) . .
C13 Fe1 P6 151.35(17) . .
C13 Fe1 C1 40.25(14) . .
C13 Fe1 C11 67.21(15) . .
C13 Fe1 P7 106.26(17) . .
P7 Fe1 P1 74.69(15) . .
P7 Fe1 P5 90.84(12) . .
Fe1 P1 Fe1 88.72(6) 7_575 .
Fe1 P1 Na1 130.15(5) . .
Fe1 P1 Na1 130.15(5) 7_575 .
P2 P1 Fe1 65.49(6) . 7_575
P2 P1 Fe1 65.49(6) . .
P2 P1 Na1 151.05(12) . .
P5 P1 Fe1 65.98(9) . 7_575
P5 P1 Fe1 65.98(9) . .
Fe1 P3 Fe1 91.36(8) . 7_575
P2 P3 Fe1 63.54(7) . .
P2 P3 Fe1 63.54(7) . 7_575
P2 P3 P4 99.22(14) . .
P4 P3 Fe1 62.62(8) . 7_575
P4 P3 Fe1 62.62(8) . .
Fe1 P2 Fe1 87.46(8) . 7_575
P1 P2 Fe1 64.11(6) . 7_575
P1 P2 Fe1 64.11(6) . .
P1 P2 P3 98.86(12) . .
P3 P2 Fe1 59.89(7) . .
P3 P2 Fe1 59.89(7) . 7_575
C48 Na1 P1 70.56(9) 7_575 .
C48 Na1 P1 70.56(9) . .
C48 Na1 C48 138.31(18) 7_575 .
O1 Na1 P1 94.8(2) . .
O1 Na1 C48 84.38(12) . 7_575
O1 Na1 C48 84.38(12) . .
O1 Na1 O2 85.0(3) . .
O3 Na1 P1 91.6(2) . .
O3 Na1 C48 97.79(12) . .
O3 Na1 C48 97.79(12) . 7_575
O3 Na1 O1 173.6(3) . .
O3 Na1 O2 88.6(3) . .
O2 Na1 P1 179.8(3) . .
O2 Na1 C48 109.40(9) . .
O2 Na1 C48 109.40(9) . 7_575
Fe1 P4 Fe1 88.68(10) 7_575 .
P3 P4 Fe1 60.16(8) . 7_575
P3 P4 Fe1 60.16(8) . .
Fe1 P5 Fe1 87.92(12) 7_575 .
P1 P5 Fe1 65.07(9) . .
P1 P5 Fe1 65.07(9) . 7_575
P1 P5 P6 100.1(2) . .
P6 P5 Fe1 59.93(12) . 7_575
P6 P5 Fe1 59.93(12) . .
Fe1 P6 Fe1 90.82(16) 7_575 .
P5 P6 Fe1 62.60(12) . .
P5 P6 Fe1 62.60(12) . 7_575
P5 P6 P7 95.8(3) . .
P7 P6 Fe1 61.27(15) . 7_575
P7 P6 Fe1 61.27(15) . .
C1 C2 Fe1 70.1(2) . .
C1 C2 C11 108.1(3) . .
C1 C2 C3 126.4(3) . .
C11 C2 Fe1 70.06(19) . .
C11 C2 C3 124.9(3) . .
C3 C2 Fe1 132.5(3) . .
C2 C1 Fe1 69.7(2) . .
C2 C1 C47 125.9(3) . .
C2 C1 C13 107.5(3) . .
C47 C1 Fe1 131.6(2) . .
C13 C1 Fe1 69.67(19) . .
C13 C1 C47 126.2(3) . .
C2 C11 Fe1 69.7(2) . .
C2 C11 C38 126.8(3) . .
C12 C11 Fe1 69.88(19) . .
C12 C11 C2 107.8(3) . .
C12 C11 C38 124.9(3) . .
C38 C11 Fe1 132.4(2) . .
C4 C3 C2 121.8(3) . .
C8 C3 C2 120.3(4) . .
C8 C3 C4 117.8(4) . .
C11 C12 Fe1 70.31(19) . .
C11 C12 C13 108.7(3) . .
C11 C12 C31 124.9(8) . .
C11 C12 C23 128.1(11) . .
C13 C12 Fe1 70.10(18) . .
C13 C12 C31 126.0(8) . .
C13 C12 C23 122.6(11) . .
C31 C12 Fe1 131.8(8) . .
C23 C12 Fe1 132.3(10) . .
C48 C47 C1 122.5(3) . .
C48 C47 C52 117.1(4) . .
C52 C47 C1 120.2(3) . .
C3 C4 H4 119.9 . .
C5 C4 C3 120.3(4) . .
C5 C4 H4 119.9 . .
C1 C13 Fe1 70.07(19) . .
C1 C13 C14 126.4(4) . .
C12 C13 Fe1 69.99(18) . .
C12 C13 C1 108.0(3) . .
C12 C13 C14 125.2(3) . .
C14 C13 Fe1 130.8(3) . .
Na1 C48 H48 60.5 . .
C47 C48 Na1 130.3(3) . .
C47 C48 H48 119.6 . .
C47 C48 C49 120.9(4) . .
C49 C48 Na1 80.7(2) . .
C49 C48 H48 119.6 . .
C31 C30 H30 119.0 . .
C29 C30 H30 119.0 . .
C29 C30 C31 122.0(7) . .
C47 C52 H52 119.1 . .
C51 C52 C47 121.8(4) . .
C51 C52 H52 119.1 . .
C30 C31 C12 119.4(11) . .
C32 C31 C12 123.8(12) . .
C32 C31 C30 116.6(7) . .
C39 C38 C11 120.0(3) . .
C43 C38 C11 122.5(3) . .
C43 C38 C39 117.4(4) . .
C38 C39 H39 119.4 . .
C40 C39 C38 121.2(4) . .
C40 C39 H39 119.4 . .
C15 C14 C13 119.2(4) . .
C15 C14 C19 118.4(4) . .
C19 C14 C13 122.4(4) . .
C3 C8 H8 119.5 . .
C7 C8 C3 121.1(4) . .
C7 C8 H8 119.5 . .
C48 C49 H49 119.2 . .
C48 C49 C50 121.6(4) . .
C50 C49 H49 119.2 . .
C59 O1 Na1 121.9(8) . .
C56 O1 Na1 130.0(8) . .
C56 O1 C59 91.6(10) . .
C52 C51 H51 119.3 . .
C52 C51 C50 121.4(4) . .
C50 C51 H51 119.3 . .
C39 C40 H40 119.2 . .
C41 C40 C39 121.6(4) . .
C41 C40 H40 119.2 . .
C4 C5 H5 119.2 . .
C4 C5 C6 121.7(4) . .
C6 C5 H5 119.2 . .
C8 C7 H7 119.3 . .
C6 C7 C8 121.4(4) . .
C6 C7 H7 119.3 . .
C38 C43 H43 119.4 . .
C38 C43 C42 121.3(4) . .
C42 C43 H43 119.4 . .
C14 C15 H15 119.4 . .
C16 C15 C14 121.3(5) . .
C16 C15 H15 119.4 . .
C30 C29 H29 119.6 . .
C30 C29 C28 120.7(7) . .
C28 C29 H29 119.6 . .
C31 C32 H32 119.4 . .
C33 C32 C31 121.2(7) . .
C33 C32 H32 119.4 . .
C43 C42 H42 119.4 . .
C43 C42 C41 121.1(4) . .
C41 C42 H42 119.4 . .
C40 C41 C42 117.4(4) . .
C40 C41 C44 121.1(4) . .
C42 C41 C44 121.4(5) . .
C5 C6 C9 122.0(5) . .
C7 C6 C5 117.9(4) . .
C7 C6 C9 120.1(5) . .
Fe1 P7 Fe1 89.89(18) . 7_575
P6 P7 Fe1 60.45(16) . .
P6 P7 Fe1 60.45(16) . 7_575
C49 C50 C53 120.5(5) . .
C51 C50 C49 117.2(4) . .
C51 C50 C53 122.3(5) . .
C64 O3 Na1 126.7(5) . .
C64 O3 Na1 126.7(5) 7_575 .
C64 O3 C64 99.4(11) 7_575 .
C32 C33 H33 119.4 . .
C28 C33 C32 121.3(8) . .
C28 C33 H33 119.4 . .
C14 C19 H19 120.2 . .
C14 C19 C18 119.7(5) . .
C18 C19 H19 120.2 . .
C15 C16 H16 119.1 . .
C17 C16 C15 121.8(5) . .
C17 C16 H16 119.1 . .
C29 C28 C33 118.2(7) . .
C29 C28 C27 124.7(10) . .
C33 C28 C27 116.5(10) . .
C16 C17 C18 117.8(5) . .
C16 C17 C20 122.4(6) . .
C18 C17 C20 119.6(6) . .
C63 O2 Na1 122.4(8) . .
C60 O2 Na1 136.7(8) . .
C60 O2 C63 100.9(10) . .
C41 C44 H44A 108.8 . .
C41 C44 H44B 108.8 . .
C41 C44 H44C 107.3 . .
C41 C44 H44D 107.3 . .
H44A C44 H44B 107.7 . .
H44C C44 H44D 106.9 . .
C45 C44 C41 113.7(7) . .
C45 C44 H44A 108.8 . .
C45 C44 H44B 108.8 . .
C46 C44 C41 120.1(9) . .
C46 C44 H44C 107.3 . .
C46 C44 H44D 107.3 . .
C6 C9 H9A 108.2 . .
C6 C9 H9B 108.2 . .
H9A C9 H9B 107.4 . .
C10 C9 C6 116.3(6) . .
C10 C9 H9A 108.2 . .
C10 C9 H9B 108.2 . .
C19 C18 C17 120.8(5) . .
C19 C18 H18 119.6 . .
C17 C18 H18 119.6 . .
C28 C27 H27A 106.3 . .
C28 C27 H27B 106.3 . .
H27A C27 H27B 106.4 . .
H27C C27 H27D 106.3 . .
C35 C27 C28 124.2(9) . .
C35 C27 H27A 106.3 . .
C35 C27 H27B 106.3 . .
C34 C27 H27C 105.9 . .
C34 C27 H27D 105.9 . .
C34 C27 C26 125.6(10) . .
C26 C27 H27C 105.9 . .
C26 C27 H27D 105.9 . .
C50 C53 H53A 107.9 . .
C50 C53 H53B 107.9 . .
C50 C53 H53C 105.4 . .
C50 C53 H53D 105.4 . .
H53A C53 H53B 107.2 . .
H53C C53 H53D 106.0 . .
C54 C53 C50 117.8(7) . .
C54 C53 H53A 107.9 . .
C54 C53 H53B 107.9 . .
C55 C53 C50 127.5(10) . .
C55 C53 H53C 105.4 . .
C55 C53 H53D 105.4 . .
C17 C20 H20A 109.5 . .
C17 C20 H20B 109.5 . .
C17 C20 H20C 108.0 . .
C17 C20 H20D 108.0 . .
H20A C20 H20B 108.1 . .
H20C C20 H20D 107.3 . .
C21 C20 C17 117.1(10) . .
C21 C20 H20C 108.0 . .
C21 C20 H20D 108.0 . .
C22 C20 C17 110.8(8) . .
C22 C20 H20A 109.5 . .
C22 C20 H20B 109.5 . .
C9 C10 H10A 109.5 . .
C9 C10 H10B 109.5 . .
C9 C10 H10C 109.5 . .
H10A C10 H10B 109.5 . .
H10A C10 H10C 109.5 . .
H10B C10 H10C 109.5 . .
C44 C45 H45A 109.5 . .
C44 C45 H45B 109.5 . .
C44 C45 H45C 109.5 . .
H45A C45 H45B 109.5 . .
H45A C45 H45C 109.5 . .
H45B C45 H45C 109.5 . .
C53 C54 H54A 109.5 . .
C53 C54 H54B 109.5 . .
C53 C54 H54C 109.5 . .
H54A C54 H54B 109.5 . .
H54A C54 H54C 109.5 . .
H54B C54 H54C 109.5 . .
C27 C35 H35A 109.5 . .
C27 C35 H35B 109.5 . .
C27 C35 H35C 109.5 . .
H35A C35 H35B 109.5 . .
H35A C35 H35C 109.5 . .
H35B C35 H35C 109.5 . .
C20 C21 H21A 109.5 . .
C20 C21 H21B 109.5 . .
C20 C21 H21C 109.5 . .
H21A C21 H21B 109.5 . .
H21A C21 H21C 109.5 . .
H21B C21 H21C 109.5 . .
H62A C62 H62B 108.7 . .
C63 C62 H62A 110.6 . .
C63 C62 H62B 110.6 . .
C63 C62 C61 105.7(14) . .
C61 C62 H62A 110.6 . .
C61 C62 H62B 110.6 . .
H58A C58 H58B 110.2 . .
C59 C58 H58A 112.7 . .
C59 C58 H58B 112.7 . .
C59 C58 C57 95.2(11) . .
C57 C58 H58A 112.7 . .
C57 C58 H58B 112.7 . .
C27 C34 H34A 109.5 . .
C27 C34 H34B 109.5 . .
C27 C34 H34C 109.5 . .
H34A C34 H34B 109.5 . .
H34A C34 H34C 109.5 . .
H34B C34 H34C 109.5 . .
O2 C63 H63A 112.0 . .
O2 C63 H63B 112.0 . .
C62 C63 O2 98.9(18) . .
C62 C63 H63A 112.0 . .
C62 C63 H63B 112.0 . .
H63A C63 H63B 109.7 . .
C62 C61 H61A 111.1 . .
C62 C61 H61B 111.1 . .
C62 C61 C60 103.4(19) . .
H61A C61 H61B 109.0 . .
C60 C61 H61A 111.1 . .
C60 C61 H61B 111.1 . .
O2 C60 C61 101.1(13) . .
O2 C60 H60A 111.5 . .
O2 C60 H60B 111.5 . .
C61 C60 H60A 111.5 . .
C61 C60 H60B 111.5 . .
H60A C60 H60B 109.4 . .
O1 C59 C58 109.4(12) . .
O1 C59 H59A 109.8 . .
O1 C59 H59B 109.8 . .
C58 C59 H59A 109.8 . .
C58 C59 H59B 109.8 . .
H59A C59 H59B 108.3 . .
O1 C56 H56A 106.3 . .
O1 C56 H56B 106.3 . .
H56A C56 H56B 106.4 . .
C57 C56 O1 124.0(18) . .
C57 C56 H56A 106.3 . .
C57 C56 H56B 106.3 . .
C58 C57 H57A 111.2 . .
C58 C57 H57B 111.2 . .
C56 C57 C58 102.9(17) . .
C56 C57 H57A 111.2 . .
C56 C57 H57B 111.2 . .
H57A C57 H57B 109.1 . .
H69A C69 H69B 109.6 . .
C68 C69 H69A 112.0 . .
C68 C69 H69B 112.0 . .
C68 C69 C70 99.1(18) . .
C70 C69 H69A 112.0 . .
C70 C69 H69B 112.0 . .
C69 C68 H68A 110.5 . .
C69 C68 H68B 110.5 . .
H68A C68 H68B 108.7 . .
C67 C68 C69 106.2(12) . .
C67 C68 H68A 110.5 . .
C67 C68 H68B 110.5 . .
O5 Na2 O4 77.0(11) . .
C66 O4 Na2 125(3) 7_575 .
C66 O4 Na2 125(3) . .
C66 O4 C66 87(5) 7_575 .
C24 C23 C12 119.7(15) . .
C24 C23 C37 120.0 . .
C37 C23 C12 119.9(15) . .
C23 C24 H24 120.0 . .
C25 C24 C23 120.0 . .
C25 C24 H24 120.0 . .
C24 C25 H25 120.0 . .
C24 C25 C26 120.0 . .
C26 C25 H25 120.0 . .
C25 C26 C27 126.8(11) . .
C36 C26 C27 112.5(11) . .
C36 C26 C25 120.0 . .
C26 C36 H36 120.0 . .
C37 C36 C26 120.0 . .
C37 C36 H36 120.0 . .
C23 C37 H37 120.0 . .
C36 C37 C23 120.0 . .
C36 C37 H37 120.0 . .
C20 C22 H22A 109.5 . .
C20 C22 H22B 109.5 . .
C20 C22 H22C 109.5 . .
H22A C22 H22B 109.5 . .
H22A C22 H22C 109.5 . .
H22B C22 H22C 109.5 . .
C44 C46 H46A 109.5 . .
C44 C46 H46B 109.5 . .
C44 C46 H46C 109.5 . .
H46A C46 H46B 109.5 . .
H46A C46 H46C 109.5 . .
H46B C46 H46C 109.5 . .
C67 O5 Na2 130.8(17) . .
C70 O5 Na2 130.9(19) . .
C70 O5 C67 92(2) . .
C68 C67 O5 107.3(16) . .
C68 C67 H67A 110.3 . .
C68 C67 H67B 110.3 . .
O5 C67 H67A 110.3 . .
O5 C67 H67B 110.3 . .
H67A C67 H67B 108.5 . .
C69 C70 O5 109(2) . .
C69 C70 H70A 109.9 . .
C69 C70 H70B 109.9 . .
O5 C70 H70A 109.9 . .
O5 C70 H70B 109.9 . .
H70A C70 H70B 108.3 . .
C65 C65 H65A 113.7 7_575 .
C65 C65 H65B 113.7 7_575 .
C65 C65 C64 102.2(6) 7_575 .
H65A C65 H65B 110.9 . .
C66 C65 C65 90(2) . 7_575
C66 C65 H65A 113.7 . .
C66 C65 H65B 113.7 . .
C53 C55 H55A 109.5 . .
C53 C55 H55B 109.5 . .
C53 C55 H55C 109.5 . .
H55A C55 H55B 109.5 . .
H55A C55 H55C 109.5 . .
H55B C55 H55C 109.5 . .
O3 C64 C65 101.0(9) . .
O3 C64 H64A 111.6 . .
O3 C64 H64B 111.6 . .
C65 C64 H64A 111.6 . .
C65 C64 H64B 111.6 . .
H64A C64 H64B 109.4 . .
O4 C66 C65 132(4) . .
O4 C66 H66A 104.3 . .
O4 C66 H66B 104.3 . .
C65 C66 H66A 104.3 . .
C65 C66 H66B 104.3 . .
H66A C66 H66B 105.6 . .

loop_
_geom_bond_atom_site_label_1
_geom_bond_atom_site_label_2
_geom_bond_distance
_geom_bond_site_symmetry_2
Fe1 P1 2.3402(12) .
Fe1 P3 2.2869(16) .
Fe1 P2 2.3668(17) .
Fe1 P4 2.341(2) .
Fe1 P5 2.357(3) .
Fe1 P6 2.298(3) .
Fe1 C2 2.097(4) .
Fe1 C1 2.102(3) .
Fe1 C11 2.101(3) .
Fe1 C12 2.096(3) .
Fe1 C13 2.097(3) .
Fe1 P7 2.316(4) .
P1 Fe1 2.3402(12) 7_575
P1 P2 2.004(3) .
P1 Na1 3.095(3) .
P1 P5 1.946(4) .
P3 Fe1 2.2870(16) 7_575
P3 P2 2.206(4) .
P3 P4 2.217(4) .
P2 Fe1 2.3668(17) 7_575
Na1 C48 3.079(4) .
Na1 C48 3.079(4) 7_575
Na1 O1 2.359(8) .
Na1 O3 2.333(7) .
Na1 O2 2.359(8) .
P4 Fe1 2.341(2) 7_575
P5 Fe1 2.357(3) 7_575
P5 P6 2.238(7) .
P6 Fe1 2.298(3) 7_575
P6 P7 2.247(9) .
C2 C1 1.441(5) .
C2 C11 1.443(5) .
C2 C3 1.479(6) .
C1 C47 1.480(5) .
C1 C13 1.445(5) .
C11 C12 1.429(5) .
C11 C38 1.473(5) .
C3 C4 1.403(5) .
C3 C8 1.393(5) .
C12 C13 1.431(6) .
C12 C31 1.457(14) .
C12 C23 1.521(18) .
C47 C48 1.387(5) .
C47 C52 1.400(5) .
C4 H4 0.9300 .
C4 C5 1.383(6) .
C13 C14 1.485(5) .
C48 H48 0.9300 .
C48 C49 1.389(6) .
C30 H30 0.9300 .
C30 C31 1.404(9) .
C30 C29 1.383(10) .
C52 H52 0.9300 .
C52 C51 1.370(6) .
C31 C32 1.401(10) .
C38 C39 1.406(5) .
C38 C43 1.392(6) .
C39 H39 0.9300 .
C39 C40 1.392(6) .
C14 C15 1.381(6) .
C14 C19 1.380(6) .
C8 H8 0.9300 .
C8 C7 1.388(6) .
C49 H49 0.9300 .
C49 C50 1.391(7) .
O1 C59 1.385(15) .
O1 C56 1.353(19) .
C51 H51 0.9300 .
C51 C50 1.386(7) .
C40 H40 0.9300 .
C40 C41 1.384(7) .
C5 H5 0.9300 .
C5 C6 1.394(7) .
C7 H7 0.9300 .
C7 C6 1.375(7) .
C43 H43 0.9300 .
C43 C42 1.395(6) .
C15 H15 0.9300 .
C15 C16 1.367(7) .
C29 H29 0.9300 .
C29 C28 1.387(12) .
C32 H32 0.9300 .
C32 C33 1.391(11) .
C42 H42 0.9300 .
C42 C41 1.409(7) .
C41 C44 1.521(7) .
C6 C9 1.508(7) .
P7 Fe1 2.316(4) 7_575
C50 C53 1.528(7) .
O3 C64 1.450(12) 7_575
O3 C64 1.450(12) .
C33 H33 0.9300 .
C33 C28 1.388(12) .
C19 H19 0.9300 .
C19 C18 1.390(7) .
C16 H16 0.9300 .
C16 C17 1.350(8) .
C28 C27 1.526(15) .
C17 C18 1.406(8) .
C17 C20 1.525(9) .
O2 C63 1.572(16) .
O2 C60 1.246(15) .
C44 H44A 0.9700 .
C44 H44B 0.9700 .
C44 H44C 0.9700 .
C44 H44D 0.9700 .
C44 C45 1.414(8) .
C44 C46 1.409(9) .
C9 H9A 0.9700 .
C9 H9B 0.9700 .
C9 C10 1.443(6) .
C18 H18 0.9300 .
C27 H27A 0.9700 .
C27 H27B 0.9700 .
C27 H27C 0.9700 .
C27 H27D 0.9700 .
C27 C35 1.397(8) .
C27 C34 1.394(8) .
C27 C26 1.522(18) .
C53 H53A 0.9700 .
C53 H53B 0.9700 .
C53 H53C 0.9700 .
C53 H53D 0.9700 .
C53 C54 1.408(8) .
C53 C55 1.395(8) .
C20 H20A 0.9700 .
C20 H20B 0.9700 .
C20 H20C 0.9700 .
C20 H20D 0.9700 .
C20 C21 1.420(9) .
C20 C22 1.447(8) .
C10 H10A 0.9600 .
C10 H10B 0.9600 .
C10 H10C 0.9600 .
C45 H45A 0.9600 .
C45 H45B 0.9600 .
C45 H45C 0.9600 .
C54 H54A 0.9600 .
C54 H54B 0.9600 .
C54 H54C 0.9600 .
C35 H35A 0.9600 .
C35 H35B 0.9600 .
C35 H35C 0.9600 .
C21 H21A 0.9600 .
C21 H21B 0.9600 .
C21 H21C 0.9600 .
C62 H62A 0.9700 .
C62 H62B 0.9700 .
C62 C63 1.43(4) .
C62 C61 1.43(4) .
C58 H58A 0.9700 .
C58 H58B 0.9700 .
C58 C59 1.460(18) .
C58 C57 1.49(2) .
C34 H34A 0.9600 .
C34 H34B 0.9600 .
C34 H34C 0.9600 .
C63 H63A 0.9700 .
C63 H63B 0.9700 .
C61 H61A 0.9700 .
C61 H61B 0.9700 .
C61 C60 1.51(2) .
C60 H60A 0.9700 .
C60 H60B 0.9700 .
C59 H59A 0.9700 .
C59 H59B 0.9700 .
C56 H56A 0.9700 .
C56 H56B 0.9700 .
C56 C57 1.21(2) .
C57 H57A 0.9700 .
C57 H57B 0.9700 .
C69 H69A 0.9700 .
C69 H69B 0.9700 .
C69 C68 1.466(18) .
C69 C70 1.47(2) .
C68 H68A 0.9700 .
C68 H68B 0.9700 .
C68 C67 1.442(16) .
Na2 O4 2.62(4) .
Na2 O5 2.43(4) .
O4 C66 1.12(4) 7_575
O4 C66 1.12(4) .
C23 C24 1.3900 .
C23 C37 1.3900 .
C24 H24 0.9300 .
C24 C25 1.3900 .
C25 H25 0.9300 .
C25 C26 1.3900 .
C26 C36 1.3900 .
C36 H36 0.9300 .
C36 C37 1.3900 .
C37 H37 0.9300 .
C22 H22A 0.9600 .
C22 H22B 0.9600 .
C22 H22C 0.9600 .
C46 H46A 0.9600 .
C46 H46B 0.9600 .
C46 H46C 0.9600 .
O5 C67 1.69(3) .
O5 C70 1.69(4) .
C67 H67A 0.9700 .
C67 H67B 0.9700 .
C70 H70A 0.9700 .
C70 H70B 0.9700 .
C65 C65 1.56(3) 7_575
C65 H65A 0.9700 .
C65 H65B 0.9700 .
C65 C64 1.557(8) .
C65 C66 1.549(8) .
C55 H55A 0.9600 .
C55 H55B 0.9600 .
C55 H55C 0.9600 .
C64 H64A 0.9700 .
C64 H64B 0.9700 .
C66 H66A 0.9700 .
C66 H66B 0.9700 .

loop_
_smtbx_masks_void_nr
_smtbx_masks_void_average_x
_smtbx_masks_void_average_y
_smtbx_masks_void_average_z
_smtbx_masks_void_volume
_smtbx_masks_void_count_electrons
1 0.016 0.250 0.584 107.8 29.7
2 -0.016 0.750 0.416 107.8 30.6
3 0.484 0.750 0.084 107.8 30.1
4 0.516 0.250 0.916 107.8 30.2
